data_2204273
loop_
_publ_author_name
'Rabe, Gerd W.'
'Zhang-Pre\&se, Mei'
'Riederer, Florian A.'
'Incarvito, Christopher D.'
'Golen, James A.'
'Rheingold, Arnold L.'

_publ_section_title (\h^8^-Cyclooctatetraenyl)(<i>m</i>-terphenyl)yttrium-\m-chloro-[tris(tetrahydrofuran)lithium(I)]
_journal_issue 10
_journal_name_full 'Acta Crystallographica Section E'
_journal_page_first m1442
_journal_page_last m1443
_journal_paper_doi 10.1107/S1600536804022524
_journal_volume 60
_journal_year 2004
_chemical_formula_iupac '[Li Y Cl (C4 H8 O)3 (C8 H8) (C18 H13)]'
_chemical_formula_moiety 'C38 H45 Cl Li O3 Y'
_chemical_formula_sum 'C38 H45 Cl Li O3 Y'
_chemical_formula_weight 681.04
_chemical_name_systematic
;
(m-terphenyl)(\h^8^-cyclooctatetraenyl)yttrium(\m-chloro)lithium
tris(tetra-hydrofuran)
;
_space_group_IT_number 4
_symmetry_cell_setting monoclinic
_symmetry_space_group_name_Hall 'P 2yb'
_symmetry_space_group_name_H-M 'P 1 21 1'
_atom_sites_solution_hydrogens geom
_atom_sites_solution_primary direct
_atom_sites_solution_secondary difmap
_audit_creation_method SHELXL-97
_cell_angle_alpha 90.00
_cell_angle_beta 111.084(5)
_cell_angle_gamma 90.00
_cell_formula_units_Z 2
_cell_length_a 11.520(3)
_cell_length_b 10.420(3)
_cell_length_c 16.011(5)
_cell_measurement_reflns_used 500
_cell_measurement_temperature 218(2)
_cell_measurement_theta_max 25.00
_cell_measurement_theta_min 2.50
_cell_volume 1793.3(9)
_computing_cell_refinement SMART
_computing_data_collection 'SMART (Bruker, 2001)'
_computing_data_reduction 'SAINT and SHELXTL (Bruker, 2001)'
_computing_molecular_graphics SHELXTL
_computing_publication_material SHELXTL
_computing_structure_refinement 'SHELXL97 (Sheldrick, 1997)'
_computing_structure_solution 'SHELXS97 (Sheldrick, 1990)'
_diffrn_ambient_temperature 218(2)
_diffrn_measured_fraction_theta_full 0.997
_diffrn_measured_fraction_theta_max 0.997
_diffrn_measurement_device_type 'Bruker SMART CCD area-detector'
_diffrn_measurement_method '\f and \w scans'
_diffrn_radiation_monochromator graphite
_diffrn_radiation_source 'fine-focus sealed tube'
_diffrn_radiation_type MoK\a
_diffrn_radiation_wavelength 0.71073
_diffrn_reflns_av_R_equivalents 0.0457
_diffrn_reflns_av_sigmaI/netI 0.0975
_diffrn_reflns_limit_h_max 13
_diffrn_reflns_limit_h_min -12
_diffrn_reflns_limit_k_max 12
_diffrn_reflns_limit_k_min -12
_diffrn_reflns_limit_l_max 19
_diffrn_reflns_limit_l_min -17
_diffrn_reflns_number 11229
_diffrn_reflns_theta_full 25.50
_diffrn_reflns_theta_max 25.50
_diffrn_reflns_theta_min 1.36
_exptl_absorpt_coefficient_mu 1.734
_exptl_absorpt_correction_T_max 0.709
_exptl_absorpt_correction_T_min 0.709
_exptl_absorpt_correction_type multi-scan
_exptl_absorpt_process_details '(SADABS; Bruker, 2001)'
_exptl_crystal_colour colorless
_exptl_crystal_density_diffrn 1.261
_exptl_crystal_density_method 'not measured'
_exptl_crystal_description block
_exptl_crystal_F_000 712
_exptl_crystal_size_max 0.20
_exptl_crystal_size_mid 0.20
_exptl_crystal_size_min 0.20
_refine_diff_density_max 0.427
_refine_diff_density_min -0.275
_refine_ls_abs_structure_details 'Flack (1983), 2280 Friedel pairs '
_refine_ls_abs_structure_Flack 0.010(6)
_refine_ls_extinction_method none
_refine_ls_goodness_of_fit_ref 0.854
_refine_ls_hydrogen_treatment constr
_refine_ls_matrix_type full
_refine_ls_number_parameters 471
_refine_ls_number_reflns 5812
_refine_ls_number_restraints 207
_refine_ls_restrained_S_all 0.855
_refine_ls_R_factor_all 0.0600
_refine_ls_R_factor_gt 0.0381
_refine_ls_shift/su_max 0.029
_refine_ls_shift/su_mean 0.002
_refine_ls_structure_factor_coef Fsqd
_refine_ls_weighting_details 'calc w=1/[\s^2^(Fo^2^)+(0.005P)^2^] where P=(Fo^2^+2Fc^2^)/3'
_refine_ls_weighting_scheme calc
_refine_ls_wR_factor_gt 0.0665
_refine_ls_wR_factor_ref 0.0699
_reflns_number_gt 4012
_reflns_number_total 5812
_reflns_threshold_expression I>2\s(I)
_cod_data_source_file bt6520.cif
_cod_data_source_block I
_cod_depositor_comments
;
The following automatic conversions were performed:
'_symmetry_cell_setting' value 'Monoclinic' changed to 'monoclinic'
according to '/home/saulius/struct/CIF-dictionaries/cif_core.dic'
dictionary named 'cif_core.dic' version 2.4.1 from
2010-06-29.

'_exptl_absorpt_correction_type' value 'Multi-scan' changed
to 'multi-scan' according to
'/home/saulius/struct/CIF-dictionaries/cif_core.dic' dictionary named
'cif_core.dic' version 2.4.1 from 2010-06-29.

Automatic conversion script
Id: cif_fix_enum 1527 2010-12-29 10:47:43Z saulius 

The following automatic conversions were performed:

'_symmetry_cell_setting' value 'Monoclinic' changed to 'monoclinic'
according to /home/saulius/struct/CIF-dictionaries/cif_core.dic
dictionary named 'cif_core.dic' version 2.4.1 from
2010-06-29.

'_exptl_absorpt_correction_type' value 'Multi-scan'
changed to 'multi-scan' according to
/home/saulius/struct/CIF-dictionaries/cif_core.dic dictionary named
'cif_core.dic' version 2.4.1 from 2010-06-29.

Automatic conversion script
Id: cif_fix_values 1715 2011-07-08 13:25:40Z adriana 
;
_cod_original_cell_volume 1793.1(9)
_cod_original_sg_symbol_H-M 'P 21'
_cod_database_code 2204273
_cod_database_fobs_code 2204273

loop_
_symmetry_equiv_pos_as_xyz
'x, y, z'
'-x, y+1/2, -z'

loop_
_atom_site_label
_atom_site_fract_x
_atom_site_fract_y
_atom_site_fract_z
_atom_site_U_iso_or_equiv
_atom_site_adp_type
_atom_site_calc_flag
_atom_site_refinement_flags
_atom_site_occupancy
_atom_site_disorder_assembly
_atom_site_disorder_group
_atom_site_type_symbol
Y1 -0.03074(3) 0.73975(5) 0.72552(2) 0.04516(12) Uani d . 1 . . Y
Cl1 0.13709(10) 0.83588(11) 0.66324(7) 0.0543(3) Uani d . 1 . . Cl
O1 0.3962(3) 0.7776(4) 0.6097(2) 0.0738(12) Uani d . 1 . . O
O2 0.4005(3) 1.0124(3) 0.7336(2) 0.0718(10) Uani d . 1 . . O
O3 0.4424(3) 0.7249(4) 0.8097(2) 0.0748(9) Uani d . 1 . . O
Li1 0.3559(7) 0.8349(8) 0.7097(5) 0.065(2) Uani d . 1 A . Li
C1 -0.1887(4) 0.8989(6) 0.6159(4) 0.0633(16) Uani d . 1 . . C
H1A -0.1884 0.9715 0.5811 0.076 Uiso calc R 1 . . H
C2 -0.1980(5) 0.7835(6) 0.5690(4) 0.0619(18) Uani d . 1 . . C
H2A -0.1987 0.7962 0.5107 0.074 Uiso calc R 1 . . H
C3 -0.2066(5) 0.6544(6) 0.5885(4) 0.0643(17) Uani d . 1 . . C
H3A -0.2101 0.6003 0.5407 0.077 Uiso calc R 1 . . H
C4 -0.2112(5) 0.5858(5) 0.6629(5) 0.0663(17) Uani d . 1 . . C
H4A -0.2142 0.4966 0.6537 0.080 Uiso calc R 1 . . H
C5 -0.2124(5) 0.6188(7) 0.7474(4) 0.0653(18) Uani d . 1 . . C
H5A -0.2250 0.5478 0.7794 0.078 Uiso calc R 1 . . H
C6 -0.1996(4) 0.7304(8) 0.7932(3) 0.0643(13) Uani d . 1 . . C
H6A -0.2023 0.7173 0.8506 0.077 Uiso calc R 1 . . H
C7 -0.1829(5) 0.8626(6) 0.7772(4) 0.0650(16) Uani d . 1 . . C
H7A -0.1717 0.9150 0.8273 0.078 Uiso calc R 1 . . H
C8 -0.1796(4) 0.9304(5) 0.7036(4) 0.0588(14) Uani d . 1 . . C
H8A -0.1687 1.0190 0.7149 0.071 Uiso calc R 1 . . H
C9 0.1205(4) 0.6194(4) 0.8496(3) 0.0356(11) Uani d . 1 . . C
C10 0.1423(4) 0.4867(4) 0.8435(3) 0.0392(11) Uani d . 1 . . C
C11 0.2016(4) 0.4108(4) 0.9181(3) 0.0479(12) Uani d . 1 . . C
H11A 0.2158 0.3233 0.9110 0.057 Uiso calc R 1 . . H
C12 0.2394(4) 0.4638(4) 1.0023(3) 0.0534(12) Uani d . 1 . . C
H12A 0.2778 0.4125 1.0531 0.064 Uiso calc R 1 . . H
C13 0.2206(4) 0.5921(4) 1.0117(3) 0.0472(12) Uani d . 1 . . C
H13A 0.2476 0.6287 1.0692 0.057 Uiso calc R 1 . . H
C14 0.1626(4) 0.6681(4) 0.9380(3) 0.0375(12) Uani d . 1 . . C
C15 0.0973(4) 0.4255(4) 0.7533(3) 0.0440(11) Uani d . 1 . . C
C16 0.1094(4) 0.4856(4) 0.6799(3) 0.0501(12) Uani d . 1 . . C
H16A 0.1486 0.5661 0.6875 0.060 Uiso calc R 1 . . H
C17 0.0656(5) 0.4308(5) 0.5956(3) 0.0646(14) Uani d . 1 . . C
H17A 0.0729 0.4748 0.5465 0.078 Uiso calc R 1 . . H
C18 0.0114(4) 0.3120(5) 0.5841(3) 0.0691(15) Uani d . 1 . . C
H18A -0.0170 0.2734 0.5273 0.083 Uiso calc R 1 . . H
C19 -0.0011(4) 0.2503(6) 0.6547(3) 0.0675(13) Uani d . 1 . . C
H19A -0.0376 0.1683 0.6468 0.081 Uiso calc R 1 . . H
C20 0.0392(4) 0.3070(4) 0.7384(3) 0.0541(12) Uani d . 1 . . C
H20A 0.0270 0.2640 0.7862 0.065 Uiso calc R 1 . . H
C21 0.1442(4) 0.8082(5) 0.9499(3) 0.0403(12) Uani d . 1 . . C
C22 0.1627(4) 0.8964(4) 0.8913(3) 0.0414(11) Uani d . 1 . . C
H22A 0.1896 0.8679 0.8456 0.050 Uiso calc R 1 . . H
C23 0.1423(4) 1.0255(5) 0.8991(3) 0.0514(13) Uani d . 1 . . C
H23A 0.1559 1.0843 0.8590 0.062 Uiso calc R 1 . . H
C24 0.1027(4) 1.0680(5) 0.9645(4) 0.0627(14) Uani d . 1 . . C
H24A 0.0881 1.1560 0.9691 0.075 Uiso calc R 1 . . H
C25 0.0837(4) 0.9820(5) 1.0246(3) 0.0576(13) Uani d . 1 . . C
H25A 0.0555 1.0114 1.0695 0.069 Uiso calc R 1 . . H
C26 0.1066(4) 0.8526(5) 1.0180(3) 0.0507(12) Uani d . 1 . . C
H26A 0.0966 0.7945 1.0598 0.061 Uiso calc R 1 . . H
C27 0.5040(9) 0.8039(15) 0.5958(7) 0.104(5) Uani d PDU 0.655(12) A 1 C
H27A 0.5667 0.7379 0.6235 0.125 Uiso calc PR 0.655(12) A 1 H
H27B 0.5372 0.8875 0.6214 0.125 Uiso calc PR 0.655(12) A 1 H
C28 0.4711(11) 0.8049(14) 0.4969(8) 0.100(4) Uani d PDU 0.655(12) A 1 C
H28A 0.5402 0.7720 0.4811 0.120 Uiso calc PR 0.655(12) A 1 H
H28B 0.4514 0.8922 0.4732 0.120 Uiso calc PR 0.655(12) A 1 H
C29 0.3594(11) 0.7195(15) 0.4600(7) 0.096(4) Uani d PDU 0.655(12) A 1 C
H29A 0.2939 0.7608 0.4100 0.115 Uiso calc PR 0.655(12) A 1 H
H29B 0.3815 0.6375 0.4395 0.115 Uiso calc PR 0.655(12) A 1 H
C30 0.3206(11) 0.7012(19) 0.5352(8) 0.143(7) Uani d PDU 0.655(12) A 1 C
H30A 0.3283 0.6104 0.5523 0.172 Uiso calc PR 0.655(12) A 1 H
H30B 0.2331 0.7260 0.5186 0.172 Uiso calc PR 0.655(12) A 1 H
C27A 0.456(3) 0.869(2) 0.5628(15) 0.112(8) Uani d PDU 0.345(12) A 2 C
H27C 0.4264 0.9570 0.5623 0.134 Uiso calc PR 0.345(12) A 2 H
H27D 0.5467 0.8662 0.5891 0.134 Uiso calc PR 0.345(12) A 2 H
C28A 0.407(3) 0.808(2) 0.4721(14) 0.133(9) Uani d PDU 0.345(12) A 2 C
H28C 0.4467 0.8438 0.4323 0.160 Uiso calc PR 0.345(12) A 2 H
H28D 0.3164 0.8171 0.4440 0.160 Uiso calc PR 0.345(12) A 2 H
C29A 0.446(3) 0.6715(19) 0.4983(15) 0.096(7) Uani d PDU 0.345(12) A 2 C
H29C 0.4038 0.6107 0.4502 0.115 Uiso calc PR 0.345(12) A 2 H
H29D 0.5361 0.6599 0.5181 0.115 Uiso calc PR 0.345(12) A 2 H
C30A 0.401(3) 0.663(2) 0.5712(17) 0.128(9) Uani d PDU 0.345(12) A 2 C
H30C 0.3172 0.6260 0.5489 0.153 Uiso calc PR 0.345(12) A 2 H
H30D 0.4549 0.6054 0.6168 0.153 Uiso calc PR 0.345(12) A 2 H
C31 0.515(2) 1.064(2) 0.7922(14) 0.074(6) Uani d PDU 0.44(2) A 3 C
H31A 0.5846 1.0317 0.7768 0.088 Uiso calc PR 0.44(2) A 3 H
H31B 0.5289 1.0411 0.8544 0.088 Uiso calc PR 0.44(2) A 3 H
C32 0.505(2) 1.201(2) 0.7811(19) 0.124(8) Uani d PDU 0.44(2) A 3 C
H32A 0.5451 1.2443 0.8386 0.149 Uiso calc PR 0.44(2) A 3 H
H32B 0.5447 1.2296 0.7395 0.149 Uiso calc PR 0.44(2) A 3 H
C33 0.381(2) 1.226(2) 0.748(2) 0.109(7) Uani d PDU 0.44(2) A 3 C
H33A 0.3596 1.2790 0.6937 0.131 Uiso calc PR 0.44(2) A 3 H
H33B 0.3558 1.2715 0.7919 0.131 Uiso calc PR 0.44(2) A 3 H
C34 0.320(2) 1.107(3) 0.727(2) 0.117(8) Uani d PDU 0.44(2) A 3 C
H34A 0.2755 1.0910 0.7679 0.140 Uiso calc PR 0.44(2) A 3 H
H34B 0.2583 1.1099 0.6658 0.140 Uiso calc PR 0.44(2) A 3 H
C31A 0.517(2) 1.066(2) 0.7535(19) 0.126(8) Uani d PDU 0.56(2) A 4 C
H31C 0.5565 1.0286 0.7142 0.151 Uiso calc PR 0.56(2) A 4 H
H31D 0.5688 1.0444 0.8153 0.151 Uiso calc PR 0.56(2) A 4 H
C32A 0.5146(19) 1.201(2) 0.7438(14) 0.108(5) Uani d PDU 0.56(2) A 4 C
H32C 0.5514 1.2429 0.8023 0.130 Uiso calc PR 0.56(2) A 4 H
H32D 0.5613 1.2275 0.7062 0.130 Uiso calc PR 0.56(2) A 4 H
C33A 0.391(2) 1.2340(18) 0.7041(13) 0.106(5) Uani d PDU 0.56(2) A 4 C
H33C 0.3777 1.2825 0.6489 0.127 Uiso calc PR 0.56(2) A 4 H
H33D 0.3652 1.2875 0.7446 0.127 Uiso calc PR 0.56(2) A 4 H
C34A 0.3219(15) 1.1202(19) 0.6846(14) 0.107(8) Uani d PDU 0.56(2) A 4 C
H34C 0.2924 1.1036 0.6201 0.129 Uiso calc PR 0.56(2) A 4 H
H34D 0.2492 1.1286 0.7024 0.129 Uiso calc PR 0.56(2) A 4 H
C35 0.4589(4) 0.7480(8) 0.9015(4) 0.0894(15) Uani d . 1 A . C
H35A 0.3789 0.7446 0.9101 0.107 Uiso calc R 1 . . H
H35B 0.4968 0.8323 0.9208 0.107 Uiso calc R 1 . . H
C36 0.5420(7) 0.6446(7) 0.9521(4) 0.125(3) Uani d . 1 . . C
H36A 0.6284 0.6748 0.9758 0.150 Uiso calc R 1 A . H
H36B 0.5185 0.6174 1.0024 0.150 Uiso calc R 1 . . H
C37 0.5297(6) 0.5400(6) 0.8917(5) 0.124(3) Uani d . 1 A . C
H37A 0.4742 0.4741 0.9001 0.148 Uiso calc R 1 . . H
H37B 0.6110 0.5010 0.9014 0.148 Uiso calc R 1 . . H
C38 0.4762(6) 0.5961(6) 0.7999(4) 0.103(2) Uani d . 1 A . C
H38A 0.5378 0.5940 0.7707 0.124 Uiso calc R 1 . . H
H38B 0.4030 0.5471 0.7632 0.124 Uiso calc R 1 . . H

loop_
_atom_site_aniso_label
_atom_site_aniso_U_11
_atom_site_aniso_U_22
_atom_site_aniso_U_33
_atom_site_aniso_U_12
_atom_site_aniso_U_13
_atom_site_aniso_U_23
Y1 0.0359(2) 0.0568(3) 0.0430(2) 0.0018(3) 0.01434(16) 0.0109(3)
Cl1 0.0493(7) 0.0694(8) 0.0492(7) -0.0097(6) 0.0239(6) 0.0046(6)
O1 0.062(2) 0.089(3) 0.077(3) -0.0109(19) 0.033(2) -0.016(2)
O2 0.055(2) 0.055(2) 0.090(3) -0.0012(19) 0.009(2) -0.0030(19)
O3 0.076(2) 0.069(2) 0.075(2) 0.010(3) 0.0217(17) 0.010(3)
Li1 0.055(5) 0.072(5) 0.067(6) 0.000(5) 0.021(4) 0.001(4)
C1 0.041(3) 0.070(4) 0.074(4) 0.011(3) 0.016(3) 0.028(3)
C2 0.045(3) 0.096(5) 0.043(3) 0.003(3) 0.014(2) 0.014(3)
C3 0.050(4) 0.081(5) 0.053(4) -0.010(4) 0.007(3) -0.015(3)
C4 0.047(3) 0.057(4) 0.090(5) -0.007(3) 0.018(3) 0.000(3)
C5 0.041(3) 0.073(5) 0.080(5) -0.008(3) 0.019(3) 0.030(4)
C6 0.048(3) 0.095(4) 0.056(3) -0.002(5) 0.026(2) 0.025(4)
C7 0.047(3) 0.094(5) 0.060(4) 0.008(3) 0.027(3) 0.003(3)
C8 0.054(3) 0.056(3) 0.069(4) 0.007(3) 0.025(3) 0.005(3)
C9 0.037(3) 0.032(3) 0.040(3) 0.001(2) 0.016(2) 0.002(2)
C10 0.044(3) 0.039(3) 0.036(3) 0.003(2) 0.016(2) -0.001(2)
C11 0.057(3) 0.036(3) 0.049(3) 0.009(2) 0.016(2) 0.006(2)
C12 0.059(3) 0.051(3) 0.046(3) 0.012(2) 0.015(2) 0.013(2)
C13 0.045(3) 0.054(3) 0.037(3) 0.002(2) 0.007(2) -0.002(2)
C14 0.041(3) 0.035(3) 0.036(3) -0.002(2) 0.013(2) -0.002(2)
C15 0.050(3) 0.037(3) 0.047(3) 0.008(2) 0.019(2) 0.000(2)
C16 0.063(3) 0.045(3) 0.051(3) 0.006(2) 0.030(2) -0.002(2)
C17 0.083(4) 0.070(4) 0.050(3) 0.002(3) 0.036(3) -0.001(3)
C18 0.081(4) 0.076(4) 0.051(3) -0.008(3) 0.025(3) -0.022(3)
C19 0.079(3) 0.055(3) 0.067(3) -0.010(4) 0.025(3) -0.011(4)
C20 0.058(3) 0.050(3) 0.050(3) -0.005(2) 0.014(2) -0.003(2)
C21 0.032(3) 0.048(3) 0.040(3) -0.002(2) 0.013(2) -0.004(2)
C22 0.040(3) 0.040(3) 0.044(3) -0.005(2) 0.015(2) -0.011(2)
C23 0.053(3) 0.045(3) 0.056(3) -0.002(2) 0.020(3) -0.005(3)
C24 0.053(3) 0.047(3) 0.079(4) -0.001(3) 0.013(3) -0.012(3)
C25 0.051(3) 0.059(4) 0.066(3) -0.002(3) 0.026(3) -0.022(3)
C26 0.051(3) 0.055(3) 0.047(3) -0.004(3) 0.019(2) -0.009(2)
C27 0.045(6) 0.192(15) 0.076(6) -0.021(6) 0.023(5) -0.021(7)
C28 0.053(6) 0.168(11) 0.071(7) -0.027(6) 0.013(5) -0.009(7)
C29 0.097(7) 0.114(10) 0.077(6) -0.039(8) 0.031(5) -0.035(7)
C30 0.097(9) 0.247(18) 0.094(9) -0.094(11) 0.045(7) -0.051(10)
C27A 0.136(19) 0.100(13) 0.097(15) -0.039(14) 0.038(14) -0.025(12)
C28A 0.17(2) 0.110(12) 0.068(11) -0.012(15) -0.018(14) 0.018(10)
C29A 0.107(16) 0.106(10) 0.059(11) 0.013(13) 0.010(11) -0.021(10)
C30A 0.22(3) 0.082(14) 0.090(17) -0.020(19) 0.071(16) -0.018(12)
C31 0.062(9) 0.061(7) 0.063(11) -0.017(7) -0.020(8) -0.001(8)
C32 0.113(9) 0.066(8) 0.124(15) -0.015(9) -0.040(11) 0.004(10)
C33 0.095(8) 0.056(9) 0.184(17) 0.008(8) 0.060(11) -0.032(12)
C34 0.090(11) 0.076(13) 0.20(2) -0.005(10) 0.078(13) -0.011(15)
C31A 0.077(10) 0.094(8) 0.176(19) 0.006(8) 0.009(13) -0.034(13)
C32A 0.110(7) 0.108(9) 0.123(12) -0.029(8) 0.061(8) 0.030(10)
C33A 0.113(8) 0.066(7) 0.113(11) -0.017(7) 0.010(9) 0.018(10)
C34A 0.093(9) 0.058(7) 0.123(13) 0.010(6) -0.020(10) 0.023(9)
C35 0.085(4) 0.097(4) 0.096(4) 0.005(5) 0.045(3) 0.007(5)
C36 0.154(7) 0.099(5) 0.091(5) 0.044(5) 0.005(5) 0.018(4)
C37 0.120(6) 0.078(5) 0.135(6) 0.010(4) 0.001(5) 0.018(5)
C38 0.107(5) 0.093(5) 0.097(5) 0.017(4) 0.021(4) 0.002(4)

loop_
_atom_type_symbol
_atom_type_description
_atom_type_scat_dispersion_real
_atom_type_scat_dispersion_imag
_atom_type_scat_source
C C 0.0033 0.0016 'International Tables Vol C Tables 4.2.6.8 and 6.1.1.4'
H H 0.0000 0.0000 'International Tables Vol C Tables 4.2.6.8 and 6.1.1.4'
Y Y -2.7962 3.5667 'International Tables Vol C Tables 4.2.6.8 and 6.1.1.4'
Cl Cl 0.1484 0.1585 'International Tables Vol C Tables 4.2.6.8 and 6.1.1.4'
O O 0.0106 0.0060 'International Tables Vol C Tables 4.2.6.8 and 6.1.1.4'
Li Li -0.0003 0.0001 'International Tables Vol C Tables 4.2.6.8 and 6.1.1.4'

loop_
_geom_angle_atom_site_label_1
_geom_angle_atom_site_label_2
_geom_angle_atom_site_label_3
_geom_angle
_geom_angle_publ_flag
C9 Y1 C7 111.40(17) ?
C9 Y1 C4 103.82(16) ?
C7 Y1 C4 83.3(2) ?
C9 Y1 C6 93.66(15) ?
C7 Y1 C6 32.62(18) ?
C4 Y1 C6 60.0(2) ?
C9 Y1 C3 128.95(17) ?
C7 Y1 C3 91.63(19) ?
C4 Y1 C3 32.14(18) ?
C6 Y1 C3 82.01(19) ?
C9 Y1 C8 138.51(16) ?
C7 Y1 C8 31.53(17) ?
C4 Y1 C8 91.33(16) ?
C6 Y1 C8 60.8(2) ?
C3 Y1 C8 82.38(19) ?
C9 Y1 C5 90.84(16) ?
C7 Y1 C5 60.76(18) ?
C4 Y1 C5 31.86(19) ?
C6 Y1 C5 30.66(18) ?
C3 Y1 C5 60.9(2) ?
C8 Y1 C5 82.04(19) ?
C9 Y1 C2 158.93(17) ?
C7 Y1 C2 82.30(18) ?
C4 Y1 C2 60.6(2) ?
C6 Y1 C2 90.12(16) ?
C3 Y1 C2 31.39(16) ?
C8 Y1 C2 60.24(18) ?
C5 Y1 C2 81.93(19) ?
C9 Y1 C1 169.56(18) ?
C7 Y1 C1 60.2(2) ?
C4 Y1 C1 82.08(17) ?
C6 Y1 C1 81.75(18) ?
C3 Y1 C1 59.9(2) ?
C8 Y1 C1 31.51(16) ?
C5 Y1 C1 89.91(16) ?
C2 Y1 C1 31.21(16) ?
C9 Y1 Cl1 95.47(10) y
C7 Y1 Cl1 127.63(16) ?
C4 Y1 Cl1 133.82(17) ?
C6 Y1 Cl1 160.11(19) ?
C3 Y1 Cl1 105.50(15) ?
C8 Y1 Cl1 101.33(13) ?
C5 Y1 Cl1 165.68(17) ?
C2 Y1 Cl1 87.68(14) ?
C1 Y1 Cl1 86.21(12) ?
Li1 Cl1 Y1 135.8(2) y
C27 O1 C30A 85.1(13) ?
C27 O1 C30 106.9(7) ?
C30A O1 C30 40.9(13) ?
C27 O1 C27A 36.4(10) ?
C30A O1 C27A 103.0(13) ?
C30 O1 C27A 100.5(9) ?
C27 O1 Li1 125.6(5) ?
C30A O1 Li1 135.9(10) ?
C30 O1 Li1 127.5(6) ?
C27A O1 Li1 120.5(9) ?
C34 O2 C31A 108.0(14) ?
C34 O2 C31 103.0(14) ?
C31A O2 C31 25.9(18) ?
C34 O2 C34A 28.2(17) ?
C31A O2 C34A 100.0(12) ?
C31 O2 C34A 107.8(12) ?
C34 O2 Li1 124.6(11) ?
C31A O2 Li1 127.2(10) ?
C31 O2 Li1 128.0(9) ?
C34A O2 Li1 123.8(8) ?
C38 O3 C35 109.3(5) ?
C38 O3 Li1 123.3(4) ?
C35 O3 Li1 126.1(5) ?
O1 Li1 O2 109.8(4) ?
O1 Li1 O3 107.4(4) ?
O2 Li1 O3 112.7(4) ?
O1 Li1 Cl1 106.9(3) ?
O2 Li1 Cl1 103.8(4) ?
O3 Li1 Cl1 116.0(4) ?
C2 C1 C8 134.3(5) ?
C2 C1 Y1 73.5(3) ?
C8 C1 Y1 72.2(3) ?
C2 C1 H1A 112.9 ?
C8 C1 H1A 112.9 ?
Y1 C1 H1A 139.3 ?
C1 C2 C3 135.0(6) ?
C1 C2 Y1 75.3(3) ?
C3 C2 Y1 72.6(3) ?
C1 C2 H2A 112.5 ?
C3 C2 H2A 112.5 ?
Y1 C2 H2A 136.2 ?
C2 C3 C4 135.0(6) ?
C2 C3 Y1 76.0(3) ?
C4 C3 Y1 73.1(3) ?
C2 C3 H3A 112.5 ?
C4 C3 H3A 112.5 ?
Y1 C3 H3A 134.2 ?
C5 C4 C3 135.2(6) ?
C5 C4 Y1 75.8(3) ?
C3 C4 Y1 74.8(3) ?
C5 C4 H4A 112.4 ?
C3 C4 H4A 112.4 ?
Y1 C4 H4A 131.9 ?
C6 C5 C4 134.1(6) ?
C6 C5 Y1 73.6(3) ?
C4 C5 Y1 72.4(3) ?
C6 C5 H5A 112.9 ?
C4 C5 H5A 112.9 ?
Y1 C5 H5A 138.7 ?
C5 C6 C7 136.7(5) ?
C5 C6 Y1 75.8(3) ?
C7 C6 Y1 73.4(3) ?
C5 C6 H6A 111.7 ?
C7 C6 H6A 111.7 ?
Y1 C6 H6A 136.1 ?
C8 C7 C6 133.7(5) ?
C8 C7 Y1 75.3(3) ?
C6 C7 Y1 74.0(3) ?
C8 C7 H7A 113.1 ?
C6 C7 H7A 113.1 ?
Y1 C7 H7A 132.3 ?
C7 C8 C1 135.5(5) ?
C7 C8 Y1 73.1(3) ?
C1 C8 Y1 76.2(3) ?
C7 C8 H8A 112.2 ?
C1 C8 H8A 112.2 ?
Y1 C8 H8A 134.2 ?
C10 C9 C14 114.5(4) ?
C10 C9 Y1 122.2(3) y
C14 C9 Y1 120.9(3) y
C11 C10 C9 122.7(4) ?
C11 C10 C15 118.8(4) ?
C9 C10 C15 118.5(3) ?
C12 C11 C10 119.9(4) ?
C12 C11 H11A 120.1 ?
C10 C11 H11A 120.1 ?
C13 C12 C11 119.5(4) ?
C13 C12 H12A 120.2 ?
C11 C12 H12A 120.2 ?
C14 C13 C12 120.9(4) ?
C14 C13 H13A 119.6 ?
C12 C13 H13A 119.6 ?
C13 C14 C9 122.5(4) ?
C13 C14 C21 119.9(5) ?
C9 C14 C21 117.6(4) ?
C16 C15 C20 116.6(4) ?
C16 C15 C10 121.5(4) ?
C20 C15 C10 121.8(4) ?
C17 C16 C15 122.0(4) ?
C17 C16 H16A 119.0 ?
C15 C16 H16A 119.0 ?
C16 C17 C18 119.6(5) ?
C16 C17 H17A 120.2 ?
C18 C17 H17A 120.2 ?
C19 C18 C17 119.9(5) ?
C19 C18 H18A 120.0 ?
C17 C18 H18A 120.0 ?
C18 C19 C20 120.4(5) ?
C18 C19 H19A 119.8 ?
C20 C19 H19A 119.8 ?
C19 C20 C15 121.5(5) ?
C19 C20 H20A 119.3 ?
C15 C20 H20A 119.3 ?
C22 C21 C26 118.6(5) ?
C22 C21 C14 119.8(5) ?
C26 C21 C14 121.6(5) ?
C23 C22 C21 121.0(5) ?
C23 C22 H22A 119.5 ?
C21 C22 H22A 119.5 ?
C22 C23 C24 120.2(5) ?
C22 C23 H23A 119.9 ?
C24 C23 H23A 119.9 ?
C25 C24 C23 120.3(5) ?
C25 C24 H24A 119.9 ?
C23 C24 H24A 119.9 ?
C24 C25 C26 119.6(5) ?
C24 C25 H25A 120.2 ?
C26 C25 H25A 120.2 ?
C25 C26 C21 120.4(5) ?
C25 C26 H26A 119.8 ?
C21 C26 H26A 119.8 ?
O1 C27 C28 106.1(7) ?
O1 C27 H27A 110.5 ?
C28 C27 H27A 110.5 ?
O1 C27 H27B 110.5 ?
C28 C27 H27B 110.5 ?
H27A C27 H27B 108.7 ?
C27 C28 C29 105.6(10) ?
C27 C28 H28A 110.6 ?
C29 C28 H28A 110.6 ?
C27 C28 H28B 110.6 ?
C29 C28 H28B 110.6 ?
H28A C28 H28B 108.8 ?
C30 C29 C28 103.3(8) ?
C30 C29 H29A 111.1 ?
C28 C29 H29A 111.1 ?
C30 C29 H29B 111.1 ?
C28 C29 H29B 111.1 ?
H29A C29 H29B 109.1 ?
C29 C30 O1 110.0(8) ?
C29 C30 H30A 109.7 ?
O1 C30 H30A 109.7 ?
C29 C30 H30B 109.6 ?
O1 C30 H30B 109.6 ?
H30A C30 H30B 108.2 ?
C28A C27A O1 98.1(16) ?
C28A C27A H27C 112.1 ?
O1 C27A H27C 112.2 ?
C28A C27A H27D 112.2 ?
O1 C27A H27D 112.1 ?
H27C C27A H27D 109.8 ?
C27A C28A C29A 98.9(15) ?
C27A C28A H28C 111.9 ?
C29A C28A H28C 111.9 ?
C27A C28A H28D 112.0 ?
C29A C28A H28D 112.0 ?
H28C C28A H28D 109.7 ?
C30A C29A C28A 97.1(17) ?
C30A C29A H29C 112.4 ?
C28A C29A H29C 112.3 ?
C30A C29A H29D 112.3 ?
C28A C29A H29D 112.4 ?
H29C C29A H29D 109.9 ?
O1 C30A C29A 113.9(16) ?
O1 C30A H30C 108.7 ?
C29A C30A H30C 108.8 ?
O1 C30A H30D 108.8 ?
C29A C30A H30D 108.8 ?
H30C C30A H30D 107.7 ?
O2 C31 C32 106.4(12) ?
O2 C31 H31A 110.4 ?
C32 C31 H31A 110.4 ?
O2 C31 H31B 110.4 ?
C32 C31 H31B 110.4 ?
H31A C31 H31B 108.6 ?
C33 C32 C31 105.3(13) ?
C33 C32 H32A 110.7 ?
C31 C32 H32A 110.7 ?
C33 C32 H32B 110.7 ?
C31 C32 H32B 110.7 ?
H32A C32 H32B 108.8 ?
C32 C33 C34 106.9(14) ?
C32 C33 H33A 110.3 ?
C34 C33 H33A 110.3 ?
C32 C33 H33B 110.3 ?
C34 C33 H33B 110.3 ?
H33A C33 H33B 108.6 ?
O2 C34 C33 111.0(15) ?
O2 C34 H34A 109.4 ?
C33 C34 H34A 109.4 ?
O2 C34 H34B 109.4 ?
C33 C34 H34B 109.4 ?
H34A C34 H34B 108.0 ?
O2 C31A C32A 113.4(13) ?
O2 C31A H31C 108.9 ?
C32A C31A H31C 108.9 ?
O2 C31A H31D 108.9 ?
C32A C31A H31D 108.9 ?
H31C C31A H31D 107.7 ?
C33A C32A C31A 106.0(12) ?
C33A C32A H32C 110.5 ?
C31A C32A H32C 110.5 ?
C33A C32A H32D 110.5 ?
C31A C32A H32D 110.5 ?
H32C C32A H32D 108.7 ?
C32A C33A C34A 107.7(12) ?
C32A C33A H33C 110.2 ?
C34A C33A H33C 110.2 ?
C32A C33A H33D 110.2 ?
C34A C33A H33D 110.2 ?
H33C C33A H33D 108.5 ?
C33A C34A O2 109.5(10) ?
C33A C34A H34C 109.8 ?
O2 C34A H34C 109.8 ?
C33A C34A H34D 109.8 ?
O2 C34A H34D 109.8 ?
H34C C34A H34D 108.2 ?
O3 C35 C36 105.2(6) ?
O3 C35 H35A 110.7 ?
C36 C35 H35A 110.7 ?
O3 C35 H35B 110.7 ?
C36 C35 H35B 110.7 ?
H35A C35 H35B 108.8 ?
C37 C36 C35 107.3(5) ?
C37 C36 H36A 110.2 ?
C35 C36 H36A 110.2 ?
C37 C36 H36B 110.2 ?
C35 C36 H36B 110.2 ?
H36A C36 H36B 108.5 ?
C36 C37 C38 105.8(5) ?
C36 C37 H37A 110.6 ?
C38 C37 H37A 110.6 ?
C36 C37 H37B 110.6 ?
C38 C37 H37B 110.6 ?
H37A C37 H37B 108.7 ?
O3 C38 C37 107.1(5) ?
O3 C38 H38A 110.3 ?
C37 C38 H38A 110.3 ?
O3 C38 H38B 110.3 ?
C37 C38 H38B 110.3 ?
H38A C38 H38B 108.6 ?

loop_
_geom_bond_atom_site_label_1
_geom_bond_atom_site_label_2
_geom_bond_distance
_geom_bond_publ_flag
Y1 C9 2.463(4) y
Y1 C7 2.537(6) y
Y1 C4 2.530(5) y
Y1 C6 2.546(4) y
Y1 C3 2.551(5) y
Y1 C8 2.565(5) y
Y1 C5 2.573(6) y
Y1 C2 2.593(5) y
Y1 C1 2.616(5) y
Y1 Cl1 2.6688(13) y
Cl1 Li1 2.357(8) y
O1 C27 1.366(11) ?
O1 C30A 1.35(2) ?
O1 C30 1.438(13) ?
O1 C27A 1.52(2) ?
O1 Li1 1.915(9) ?
O2 C34 1.34(3) ?
O2 C31A 1.38(3) ?
O2 C31 1.42(2) ?
O2 C34A 1.478(17) ?
O2 Li1 1.921(9) ?
O3 C38 1.422(7) ?
O3 C35 1.433(5) ?
O3 Li1 1.930(9) ?
C1 C2 1.402(7) ?
C1 C8 1.408(7) ?
C1 H1A 0.9400 ?
C2 C3 1.392(7) ?
C2 H2A 0.9400 ?
C3 C4 1.407(8) ?
C3 H3A 0.9400 ?
C4 C5 1.401(8) ?
C4 H4A 0.9400 ?
C5 C6 1.354(8) ?
C5 H5A 0.9400 ?
C6 C7 1.427(8) ?
C6 H6A 0.9400 ?
C7 C8 1.387(7) ?
C7 H7A 0.9400 ?
C8 H8A 0.9400 ?
C9 C10 1.416(5) ?
C9 C14 1.414(6) ?
C10 C11 1.390(5) ?
C10 C15 1.490(5) ?
C11 C12 1.376(6) ?
C11 H11A 0.9400 ?
C12 C13 1.371(5) ?
C12 H12A 0.9400 ?
C13 C14 1.378(6) ?
C13 H13A 0.9400 ?
C14 C21 1.497(5) ?
C15 C16 1.383(5) ?
C15 C20 1.383(5) ?
C16 C17 1.383(6) ?
C16 H16A 0.9400 ?
C17 C18 1.368(6) ?
C17 H17A 0.9400 ?
C18 C19 1.353(6) ?
C18 H18A 0.9400 ?
C19 C20 1.383(5) ?
C19 H19A 0.9400 ?
C20 H20A 0.9400 ?
C21 C22 1.384(6) ?
C21 C26 1.389(6) ?
C22 C23 1.379(6) ?
C22 H22A 0.9400 ?
C23 C24 1.358(6) ?
C23 H23A 0.9400 ?
C24 C25 1.389(6) ?
C24 H24A 0.9400 ?
C25 C26 1.385(6) ?
C25 H25A 0.9400 ?
C26 H26A 0.9400 ?
C27 C28 1.490(13) ?
C27 H27A 0.9800 ?
C27 H27B 0.9800 ?
C28 C29 1.500(11) ?
C28 H28A 0.9800 ?
C28 H28B 0.9800 ?
C29 C30 1.441(12) ?
C29 H29A 0.9800 ?
C29 H29B 0.9800 ?
C30 H30A 0.9800 ?
C30 H30B 0.9800 ?
C27A C28A 1.493(18) ?
C27A H27C 0.9800 ?
C27A H27D 0.9800 ?
C28A C29A 1.510(17) ?
C28A H28C 0.9800 ?
C28A H28D 0.9800 ?
C29A C30A 1.439(18) ?
C29A H29C 0.9800 ?
C29A H29D 0.9800 ?
C30A H30C 0.9800 ?
C30A H30D 0.9800 ?
C31 C32 1.431(13) ?
C31 H31A 0.9800 ?
C31 H31B 0.9800 ?
C32 C33 1.364(13) ?
C32 H32A 0.9800 ?
C32 H32B 0.9800 ?
C33 C34 1.399(15) ?
C33 H33A 0.9800 ?
C33 H33B 0.9800 ?
C34 H34A 0.9800 ?
C34 H34B 0.9800 ?
C31A C32A 1.414(13) ?
C31A H31C 0.9800 ?
C31A H31D 0.9800 ?
C32A C33A 1.378(12) ?
C32A H32C 0.9800 ?
C32A H32D 0.9800 ?
C33A C34A 1.399(12) ?
C33A H33C 0.9800 ?
C33A H33D 0.9800 ?
C34A H34C 0.9800 ?
C34A H34D 0.9800 ?
C35 C36 1.475(8) ?
C35 H35A 0.9800 ?
C35 H35B 0.9800 ?
C36 C37 1.430(8) ?
C36 H36A 0.9800 ?
C36 H36B 0.9800 ?
C37 C38 1.494(7) ?
C37 H37A 0.9800 ?
C37 H37B 0.9800 ?
C38 H38A 0.9800 ?
C38 H38B 0.9800 ?
